data_4084324
loop_
_publ_author_name
'Meesala, Yedukondalu'
'Wu, Hsyueh-Liang'
'Koteswararao, Bommisetti'
'Kuo, Ting-Shen'
'Lee, Way-Zen'

_publ_section_title
;
 Aerobic Oxidative Coupling of 2-Naphthol Derivatives Catalyzed by a
 Hexanuclear Bis(\m-hydroxo)copper(II) Catalyst
;
_journal_issue 17
_journal_name_full Organometallics
_journal_page_first 4385
_journal_paper_doi 10.1021/om500403k
_journal_volume 33
_journal_year 2014
_chemical_formula_moiety 'C36 H38 Cu2 F12 N8 P2'
_chemical_formula_sum 'C36 H38 Cu2 F12 N8 P2'
_chemical_formula_weight 999.76
_chemical_name_systematic
;
 ?
;
_space_group_IT_number 2
_symmetry_cell_setting triclinic
_symmetry_space_group_name_Hall '-P 1'
_symmetry_space_group_name_H-M 'P -1'
_atom_sites_solution_hydrogens geom
_atom_sites_solution_primary direct
_atom_sites_solution_secondary difmap
_audit_creation_method SHELXL-97
_cell_angle_alpha 106.601(14)
_cell_angle_beta 98.692(14)
_cell_angle_gamma 99.664(9)
_cell_formula_units_Z 2
_cell_length_a 11.2980(16)
_cell_length_b 12.948(3)
_cell_length_c 17.812(4)
_cell_measurement_reflns_used 0
_cell_measurement_temperature 200(2)
_cell_measurement_theta_max 0
_cell_measurement_theta_min 0
_cell_volume 2406.3(9)
_computing_molecular_graphics 'Ortep-3 for Windows (Farrugia, 1997)'
_computing_publication_material 'WinGX publication routines (Farrugia, 1999)'
_computing_structure_refinement 'SHELXL-97 (Sheldrick, 1997)'
_computing_structure_solution 'SHELXS-86 (Sheldrick, 1986)'
_diffrn_ambient_temperature 200(2)
_diffrn_measured_fraction_theta_full 0.980
_diffrn_measured_fraction_theta_max 0.980
_diffrn_radiation_monochromator graphite
_diffrn_radiation_source 'fine-focus sealed tube'
_diffrn_radiation_type MoK\a
_diffrn_radiation_wavelength 0.71073
_diffrn_reflns_av_R_equivalents 0.0994
_diffrn_reflns_av_sigmaI/netI 0.1644
_diffrn_reflns_limit_h_max 13
_diffrn_reflns_limit_h_min -13
_diffrn_reflns_limit_k_max 15
_diffrn_reflns_limit_k_min -15
_diffrn_reflns_limit_l_max 21
_diffrn_reflns_limit_l_min -21
_diffrn_reflns_number 19981
_diffrn_reflns_theta_full 25.19
_diffrn_reflns_theta_max 25.19
_diffrn_reflns_theta_min 1.74
_exptl_absorpt_coefficient_mu 1.030
_exptl_absorpt_correction_T_max 0.9314
_exptl_absorpt_correction_T_min 0.6487
_exptl_absorpt_correction_type multi-scan
_exptl_absorpt_process_details SADABS
_exptl_crystal_colour yellow
_exptl_crystal_density_diffrn 1.380
_exptl_crystal_density_method 'not measured'
_exptl_crystal_description prism
_exptl_crystal_F_000 1012
_exptl_crystal_size_max 0.46
_exptl_crystal_size_mid 0.38
_exptl_crystal_size_min 0.07
_refine_diff_density_max 1.134
_refine_diff_density_min -0.697
_refine_diff_density_rms 0.116
_refine_ls_extinction_method none
_refine_ls_goodness_of_fit_ref 0.905
_refine_ls_hydrogen_treatment constr
_refine_ls_matrix_type full
_refine_ls_number_parameters 506
_refine_ls_number_reflns 8483
_refine_ls_number_restraints 0
_refine_ls_restrained_S_all 0.905
_refine_ls_R_factor_all 0.1509
_refine_ls_R_factor_gt 0.0849
_refine_ls_shift/su_max 0.006
_refine_ls_shift/su_mean 0.001
_refine_ls_structure_factor_coef Fsqd
_refine_ls_weighting_details 'calc w=1/[\s^2^(Fo^2^)+(0.1188P)^2^+0.0000P] where P=(Fo^2^+2Fc^2^)/3'
_refine_ls_weighting_scheme calc
_refine_ls_wR_factor_gt 0.2050
_refine_ls_wR_factor_ref 0.2352
_reflns_number_gt 4085
_reflns_number_total 8483
_reflns_threshold_expression >2sigma(I)
_cod_data_source_file om500403k_si_002.cif
_cod_data_source_block a15697
_cod_original_cell_volume 2406.4(8)
_cod_database_code 4084324

loop_
_symmetry_equiv_pos_as_xyz
'x, y, z'
'-x, -y, -z'

loop_
_atom_site_label
_atom_site_type_symbol
_atom_site_fract_x
_atom_site_fract_y
_atom_site_fract_z
_atom_site_U_iso_or_equiv
_atom_site_adp_type
_atom_site_occupancy
_atom_site_symmetry_multiplicity
_atom_site_calc_flag
_atom_site_refinement_flags
_atom_site_disorder_assembly
_atom_site_disorder_group
C1 C 0.2424(7) 0.5143(6) 0.2429(4) 0.0473(19) Uani 1 1 d . . .
H1 H 0.1691 0.5195 0.2624 0.057 Uiso 1 1 calc R . .
C2 C 0.2383(8) 0.4297(7) 0.1743(5) 0.063(2) Uani 1 1 d . . .
H2 H 0.1629 0.3791 0.1461 0.076 Uiso 1 1 calc R . .
C3 C 0.3434(10) 0.4197(8) 0.1474(5) 0.073(3) Uani 1 1 d . . .
H3 H 0.3423 0.3615 0.1004 0.088 Uiso 1 1 calc R . .
C4 C 0.4515(8) 0.4944(7) 0.1889(4) 0.056(2) Uani 1 1 d . . .
H4 H 0.5264 0.4873 0.1719 0.068 Uiso 1 1 calc R . .
C5 C 0.4492(6) 0.5800(6) 0.2558(4) 0.0392(17) Uani 1 1 d . . .
C6 C 0.5595(6) 0.6705(5) 0.3001(4) 0.0359(16) Uani 1 1 d . . .
H6A H 0.6342 0.6434 0.2896 0.043 Uiso 1 1 calc R . .
H6B H 0.5574 0.7332 0.2790 0.043 Uiso 1 1 calc R . .
C7 C 0.6374(5) 0.8244(5) 0.4232(4) 0.0359(16) Uani 1 1 d . . .
H7A H 0.7134 0.8328 0.4021 0.043 Uiso 1 1 calc R . .
H7B H 0.6616 0.8418 0.4820 0.043 Uiso 1 1 calc R . .
C8 C 0.5650(5) 0.9055(5) 0.4053(3) 0.0320(15) Uani 1 1 d . . .
C9 C 0.6234(6) 1.0107(6) 0.4077(4) 0.0436(18) Uani 1 1 d . . .
H9 H 0.7106 1.0319 0.4196 0.052 Uiso 1 1 calc R . .
C10 C 0.5543(7) 1.0844(6) 0.3926(4) 0.0501(19) Uani 1 1 d . . .
H10 H 0.5927 1.1557 0.3930 0.060 Uiso 1 1 calc R . .
C11 C 0.4271(7) 1.0504(6) 0.3768(4) 0.051(2) Uani 1 1 d . . .
H11 H 0.3765 1.0986 0.3665 0.062 Uiso 1 1 calc R . .
C12 C 0.3758(6) 0.9462(6) 0.3763(4) 0.0422(18) Uani 1 1 d . . .
H12 H 0.2888 0.9237 0.3662 0.051 Uiso 1 1 calc R . .
C13 C 0.6251(6) 0.6336(5) 0.4228(4) 0.0361(16) Uani 1 1 d . . .
H13A H 0.7094 0.6369 0.4130 0.043 Uiso 1 1 calc R . .
H13B H 0.5768 0.5571 0.3950 0.043 Uiso 1 1 calc R . .
C14 C 0.6306(5) 0.6601(5) 0.5114(4) 0.0321(15) Uani 1 1 d . . .
C15 C 0.5205(6) 0.6394(5) 0.5400(4) 0.0340(16) Uani 1 1 d . . .
H15 H 0.4433 0.6116 0.5036 0.041 Uiso 1 1 calc R . .
C16 C 0.5272(6) 0.6605(5) 0.6218(4) 0.0381(17) Uani 1 1 d . . .
H16 H 0.4536 0.6489 0.6409 0.046 Uiso 1 1 calc R . .
C17 C 0.6387(6) 0.6978(5) 0.6756(4) 0.0366(16) Uani 1 1 d . . .
H17 H 0.6409 0.7092 0.7309 0.044 Uiso 1 1 calc R . .
C18 C 0.7502(6) 0.7196(5) 0.6494(4) 0.0327(15) Uani 1 1 d . . .
C19 C 0.7411(5) 0.6988(5) 0.5670(4) 0.0318(15) Uani 1 1 d . . .
H19 H 0.8146 0.7119 0.5481 0.038 Uiso 1 1 calc R . .
C20 C 0.8719(6) 0.7594(6) 0.7068(4) 0.0409(17) Uani 1 1 d . . .
H20A H 0.8759 0.7130 0.7423 0.049 Uiso 1 1 calc R . .
H20B H 0.9376 0.7496 0.6761 0.049 Uiso 1 1 calc R . .
C21 C 0.9187(6) 0.9508(5) 0.7090(4) 0.0392(17) Uani 1 1 d . . .
H21A H 0.8600 0.9197 0.6567 0.047 Uiso 1 1 calc R . .
H21B H 1.0026 0.9537 0.6986 0.047 Uiso 1 1 calc R . .
C22 C 0.9060(7) 1.0656(6) 0.7490(4) 0.0442(18) Uani 1 1 d . . .
C23 C 0.9644(8) 1.1584(7) 0.7327(5) 0.063(2) Uani 1 1 d . . .
H23 H 1.0214 1.1497 0.6985 0.076 Uiso 1 1 calc R . .
C24 C 0.9430(10) 1.2598(7) 0.7640(6) 0.082(3) Uani 1 1 d . . .
H24 H 0.9832 1.3220 0.7522 0.098 Uiso 1 1 calc R . .
C25 C 0.8610(12) 1.2690(8) 0.8134(5) 0.089(3) Uani 1 1 d . . .
H25 H 0.8431 1.3388 0.8367 0.107 Uiso 1 1 calc R . .
C26 C 0.8045(8) 1.1773(7) 0.8292(5) 0.062(2) Uani 1 1 d . . .
H26 H 0.7468 1.1857 0.8630 0.075 Uiso 1 1 calc R . .
C27 C 1.0068(6) 0.9015(6) 0.8209(4) 0.0449(18) Uani 1 1 d . . .
H27A H 1.0432 0.9819 0.8402 0.054 Uiso 1 1 calc R . .
H27B H 1.0684 0.8626 0.7990 0.054 Uiso 1 1 calc R . .
C28 C 0.9742(7) 0.8650(6) 0.8898(4) 0.0463(18) Uani 1 1 d . . .
C29 C 1.0430(8) 0.8060(7) 0.9269(5) 0.068(3) Uani 1 1 d . . .
H29 H 1.1116 0.7836 0.9075 0.082 Uiso 1 1 calc R . .
C30 C 1.0097(12) 0.7811(8) 0.9919(6) 0.097(4) Uani 1 1 d . . .
H30 H 1.0556 0.7423 1.0189 0.117 Uiso 1 1 calc R . .
C31 C 0.9092(12) 0.8134(8) 1.0169(5) 0.089(3) Uani 1 1 d . . .
H31 H 0.8855 0.7971 1.0620 0.107 Uiso 1 1 calc R . .
C32 C 0.8414(10) 0.8696(7) 0.9777(5) 0.078(3) Uani 1 1 d . . .
H32 H 0.7712 0.8902 0.9958 0.093 Uiso 1 1 calc R . .
C33 C 0.1627(7) 0.6852(6) 0.4734(4) 0.0495(19) Uani 1 1 d . . .
C34 C 0.0537(7) 0.6706(8) 0.5084(5) 0.078(3) Uani 1 1 d . . .
H34A H -0.0122 0.6126 0.4693 0.116 Uiso 1 1 calc R . .
H34B H 0.0261 0.7402 0.5228 0.116 Uiso 1 1 calc R . .
H34C H 0.0744 0.6494 0.5566 0.116 Uiso 1 1 calc R . .
C35 C 0.5109(15) 0.8773(13) 0.8558(9) 0.087(4) Uiso 0.70 1 d P A 1
C36 C 0.392(2) 0.8521(19) 0.8901(12) 0.172(9) Uiso 0.70 1 d P A 1
H36A H 0.3382 0.9016 0.8812 0.258 Uiso 0.70 1 calc PR A 1
H36B H 0.4155 0.8639 0.9477 0.258 Uiso 0.70 1 calc PR A 1
H36C H 0.3478 0.7752 0.8626 0.258 Uiso 0.70 1 calc PR A 1
C35' C 0.483(2) 0.904(2) 0.7967(14) 0.045(6) Uiso 0.30 1 d P A 2
C36' C 0.350(3) 0.903(2) 0.7780(16) 0.071(8) Uiso 0.30 1 d P A 2
H36D H 0.3404 0.9779 0.7815 0.106 Uiso 0.30 1 calc PR A 2
H36E H 0.3096 0.8780 0.8165 0.106 Uiso 0.30 1 calc PR A 2
H36F H 0.3134 0.8529 0.7237 0.106 Uiso 0.30 1 calc PR A 2
N1 N 0.3465(4) 0.5900(4) 0.2835(3) 0.0376(13) Uani 1 1 d . . .
N2 N 0.5685(4) 0.7110(4) 0.3882(3) 0.0333(13) Uani 1 1 d . . .
N3 N 0.4438(5) 0.8744(4) 0.3896(3) 0.0352(13) Uani 1 1 d . . .
N4 N 0.8740(6) 0.8958(5) 0.9132(3) 0.0536(17) Uani 1 1 d . . .
N5 N 0.8960(5) 0.8770(4) 0.7571(3) 0.0350(13) Uani 1 1 d . . .
N6 N 0.8266(5) 1.0764(5) 0.7994(3) 0.0487(16) Uani 1 1 d . . .
N7 N 0.2463(5) 0.6938(5) 0.4465(4) 0.0511(16) Uani 1 1 d . . .
N8 N 0.5959(7) 0.9035(7) 0.8304(6) 0.111(3) Uani 1 1 d . . .
F1 F 0.7991(6) 0.4480(6) 0.3659(5) 0.151(3) Uani 1 1 d . . .
F2 F 0.8589(8) 0.5588(6) 0.3000(5) 0.161(3) Uani 1 1 d . . .
F3 F 0.9070(10) 0.4226(10) 0.2117(5) 0.220(5) Uani 1 1 d . . .
F4 F 0.8444(7) 0.3099(6) 0.2783(6) 0.172(4) Uani 1 1 d . . .
F5 F 0.9840(5) 0.4570(6) 0.3386(4) 0.130(2) Uani 1 1 d . . .
F6 F 0.7166(6) 0.4091(7) 0.2409(6) 0.192(4) Uani 1 1 d . . .
F7 F 0.9248(4) 0.0179(6) 0.4247(3) 0.098(2) Uani 1 1 d . . .
F8 F 0.9509(5) -0.1280(5) 0.4583(4) 0.119(2) Uani 1 1 d . . .
F9 F 1.1146(4) -0.0076(5) 0.4598(3) 0.0856(17) Uani 1 1 d . . .
P1 P 0.8489(2) 0.4337(2) 0.28542(19) 0.0838(9) Uani 1 1 d . . .
P2 P 1.0000 0.0000 0.5000 0.0470(7) Uani 1 2 d S . .
Cu1 Cu 0.37127(7) 0.71747(7) 0.38794(5) 0.0414(3) Uani 1 1 d . . .
Cu2 Cu 0.76346(8) 0.94154(8) 0.82995(5) 0.0521(3) Uani 1 1 d . A .

loop_
_atom_site_aniso_label
_atom_site_aniso_U_11
_atom_site_aniso_U_22
_atom_site_aniso_U_33
_atom_site_aniso_U_23
_atom_site_aniso_U_13
_atom_site_aniso_U_12
C1 0.042(4) 0.035(4) 0.058(5) 0.019(4) -0.008(4) -0.001(4)
C2 0.067(6) 0.051(6) 0.048(5) 0.020(4) -0.018(4) -0.030(5)
C3 0.100(8) 0.056(6) 0.046(5) 0.016(5) -0.002(5) -0.016(6)
C4 0.070(5) 0.050(5) 0.041(4) 0.006(4) 0.015(4) 0.002(5)
C5 0.054(4) 0.031(4) 0.028(4) 0.008(3) 0.002(3) 0.005(4)
C6 0.039(4) 0.029(4) 0.045(4) 0.015(3) 0.010(3) 0.013(3)
C7 0.025(3) 0.032(4) 0.046(4) 0.011(3) 0.002(3) -0.001(3)
C8 0.031(3) 0.034(4) 0.033(4) 0.011(3) 0.005(3) 0.016(3)
C9 0.031(4) 0.036(4) 0.061(5) 0.017(4) -0.001(3) 0.009(4)
C10 0.059(5) 0.026(4) 0.065(5) 0.018(4) 0.007(4) 0.007(4)
C11 0.061(5) 0.035(5) 0.059(5) 0.015(4) 0.003(4) 0.023(4)
C12 0.040(4) 0.041(5) 0.050(4) 0.018(4) 0.006(3) 0.015(4)
C13 0.035(4) 0.031(4) 0.044(4) 0.012(3) 0.007(3) 0.011(3)
C14 0.031(3) 0.026(4) 0.046(4) 0.015(3) 0.011(3) 0.015(3)
C15 0.030(3) 0.017(3) 0.053(5) 0.011(3) 0.005(3) 0.007(3)
C16 0.037(4) 0.027(4) 0.059(5) 0.019(3) 0.018(3) 0.013(3)
C17 0.047(4) 0.031(4) 0.042(4) 0.020(3) 0.019(3) 0.012(4)
C18 0.033(3) 0.030(4) 0.041(4) 0.017(3) 0.010(3) 0.013(3)
C19 0.028(3) 0.028(4) 0.041(4) 0.014(3) 0.001(3) 0.011(3)
C20 0.037(4) 0.042(4) 0.039(4) 0.008(3) 0.001(3) 0.013(4)
C21 0.039(4) 0.041(4) 0.045(4) 0.025(4) 0.009(3) 0.008(4)
C22 0.048(4) 0.046(5) 0.034(4) 0.016(4) -0.006(3) 0.007(4)
C23 0.081(6) 0.050(6) 0.053(5) 0.026(4) 0.001(4) -0.005(5)
C24 0.122(9) 0.040(6) 0.071(7) 0.026(5) -0.002(6) -0.010(6)
C25 0.160(8) 0.046(4) 0.045(4) 0.019(3) -0.017(4) 0.005(5)
C26 0.075(6) 0.061(6) 0.057(5) 0.020(4) 0.010(4) 0.035(5)
C27 0.038(4) 0.047(5) 0.041(4) 0.014(4) -0.006(3) 0.001(4)
C28 0.056(5) 0.035(4) 0.039(4) 0.012(3) -0.004(4) -0.001(4)
C29 0.083(6) 0.052(5) 0.053(5) 0.023(4) -0.034(5) 0.002(5)
C30 0.151(11) 0.056(7) 0.058(6) 0.014(5) -0.041(7) 0.016(7)
C31 0.160(8) 0.046(4) 0.045(4) 0.019(3) -0.017(4) 0.005(5)
C32 0.130(9) 0.037(5) 0.045(5) 0.002(4) 0.013(5) -0.012(6)
C33 0.038(4) 0.050(5) 0.061(5) 0.018(4) 0.017(4) 0.008(4)
C34 0.060(5) 0.078(7) 0.115(8) 0.039(6) 0.056(5) 0.020(5)
N1 0.024(3) 0.033(3) 0.051(3) 0.016(3) 0.001(2) -0.006(3)
N2 0.026(3) 0.035(3) 0.039(3) 0.013(3) 0.006(2) 0.006(3)
N3 0.032(3) 0.029(3) 0.043(3) 0.014(3) 0.002(2) 0.004(3)
N4 0.071(4) 0.051(4) 0.028(3) 0.009(3) 0.007(3) -0.006(4)
N5 0.038(3) 0.038(3) 0.029(3) 0.012(3) 0.005(2) 0.007(3)
N6 0.054(4) 0.042(4) 0.048(4) 0.013(3) 0.002(3) 0.016(3)
N7 0.038(3) 0.049(4) 0.065(4) 0.017(3) 0.013(3) 0.004(3)
N8 0.062(5) 0.071(6) 0.175(9) -0.015(6) 0.070(6) -0.003(5)
F1 0.131(6) 0.169(7) 0.237(8) 0.120(7) 0.119(6) 0.089(6)
F2 0.195(8) 0.096(5) 0.254(9) 0.089(6) 0.135(7) 0.060(6)
F3 0.258(11) 0.334(14) 0.130(7) 0.065(8) 0.103(7) 0.190(11)
F4 0.114(5) 0.083(5) 0.272(9) 0.008(6) -0.031(6) 0.047(5)
F5 0.063(4) 0.136(6) 0.165(6) 0.012(5) 0.026(4) 0.016(4)
F6 0.078(5) 0.192(9) 0.262(10) 0.034(7) -0.045(5) 0.051(5)
F7 0.046(3) 0.192(7) 0.085(4) 0.079(4) 0.022(2) 0.032(4)
F8 0.080(4) 0.081(5) 0.179(6) 0.023(4) 0.022(4) 0.008(4)
F9 0.040(2) 0.157(5) 0.061(3) 0.034(3) 0.018(2) 0.021(3)
P1 0.0587(15) 0.0630(18) 0.133(2) 0.0209(16) 0.0349(16) 0.0262(14)
P2 0.0307(13) 0.059(2) 0.0516(17) 0.0226(15) 0.0090(12) 0.0032(14)
Cu1 0.0279(4) 0.0418(6) 0.0555(6) 0.0172(4) 0.0123(4) 0.0040(4)
Cu2 0.0468(6) 0.0551(7) 0.0571(6) 0.0174(5) 0.0209(4) 0.0111(5)

loop_
_atom_type_symbol
_atom_type_description
_atom_type_scat_dispersion_real
_atom_type_scat_dispersion_imag
_atom_type_scat_source
C C 0.0033 0.0016 'International Tables Vol C Tables 4.2.6.8 and 6.1.1.4'
H H 0.0000 0.0000 'International Tables Vol C Tables 4.2.6.8 and 6.1.1.4'
N N 0.0061 0.0033 'International Tables Vol C Tables 4.2.6.8 and 6.1.1.4'
F F 0.0171 0.0103 'International Tables Vol C Tables 4.2.6.8 and 6.1.1.4'
P P 0.1023 0.0942 'International Tables Vol C Tables 4.2.6.8 and 6.1.1.4'
Cu Cu 0.3201 1.2651 'International Tables Vol C Tables 4.2.6.8 and 6.1.1.4'

loop_
_geom_angle_atom_site_label_1
_geom_angle_atom_site_label_2
_geom_angle_atom_site_label_3
_geom_angle
_geom_angle_site_symmetry_1
_geom_angle_site_symmetry_3
N1 C1 C2 122.5(7) . .
N1 C1 H1 118.8 . .
C2 C1 H1 118.8 . .
C3 C2 C1 119.2(7) . .
C3 C2 H2 120.4 . .
C1 C2 H2 120.4 . .
C2 C3 C4 119.5(8) . .
C2 C3 H3 120.3 . .
C4 C3 H3 120.3 . .
C3 C4 C5 118.8(8) . .
C3 C4 H4 120.6 . .
C5 C4 H4 120.6 . .
N1 C5 C4 122.3(7) . .
N1 C5 C6 115.2(5) . .
C4 C5 C6 122.5(6) . .
N2 C6 C5 113.9(5) . .
N2 C6 H6A 108.8 . .
C5 C6 H6A 108.8 . .
N2 C6 H6B 108.8 . .
C5 C6 H6B 108.8 . .
H6A C6 H6B 107.7 . .
N2 C7 C8 112.4(5) . .
N2 C7 H7A 109.1 . .
C8 C7 H7A 109.1 . .
N2 C7 H7B 109.1 . .
C8 C7 H7B 109.1 . .
H7A C7 H7B 107.9 . .
N3 C8 C9 121.1(6) . .
N3 C8 C7 117.5(6) . .
C9 C8 C7 121.4(6) . .
C10 C9 C8 120.1(6) . .
C10 C9 H9 120.0 . .
C8 C9 H9 120.0 . .
C9 C10 C11 117.9(7) . .
C9 C10 H10 121.1 . .
C11 C10 H10 121.1 . .
C12 C11 C10 119.0(7) . .
C12 C11 H11 120.5 . .
C10 C11 H11 120.5 . .
N3 C12 C11 122.7(6) . .
N3 C12 H12 118.7 . .
C11 C12 H12 118.7 . .
N2 C13 C14 112.8(5) . .
N2 C13 H13A 109.0 . .
C14 C13 H13A 109.0 . .
N2 C13 H13B 109.0 . .
C14 C13 H13B 109.0 . .
H13A C13 H13B 107.8 . .
C19 C14 C15 117.9(6) . .
C19 C14 C13 122.0(6) . .
C15 C14 C13 120.0(5) . .
C16 C15 C14 119.5(6) . .
C16 C15 H15 120.3 . .
C14 C15 H15 120.3 . .
C17 C16 C15 121.2(6) . .
C17 C16 H16 119.4 . .
C15 C16 H16 119.4 . .
C16 C17 C18 120.9(6) . .
C16 C17 H17 119.5 . .
C18 C17 H17 119.5 . .
C19 C18 C17 116.8(6) . .
C19 C18 C20 121.5(6) . .
C17 C18 C20 121.6(6) . .
C14 C19 C18 123.6(6) . .
C14 C19 H19 118.2 . .
C18 C19 H19 118.2 . .
N5 C20 C18 113.8(5) . .
N5 C20 H20A 108.8 . .
C18 C20 H20A 108.8 . .
N5 C20 H20B 108.8 . .
C18 C20 H20B 108.8 . .
H20A C20 H20B 107.7 . .
N5 C21 C22 112.9(6) . .
N5 C21 H21A 109.0 . .
C22 C21 H21A 109.0 . .
N5 C21 H21B 109.0 . .
C22 C21 H21B 109.0 . .
H21A C21 H21B 107.8 . .
N6 C22 C23 119.9(7) . .
N6 C22 C21 116.5(7) . .
C23 C22 C21 123.4(7) . .
C24 C23 C22 122.4(9) . .
C24 C23 H23 118.8 . .
C22 C23 H23 118.8 . .
C23 C24 C25 117.1(10) . .
C23 C24 H24 121.5 . .
C25 C24 H24 121.5 . .
C24 C25 C26 120.0(9) . .
C24 C25 H25 120.0 . .
C26 C25 H25 120.0 . .
N6 C26 C25 123.4(9) . .
N6 C26 H26 118.3 . .
C25 C26 H26 118.3 . .
N5 C27 C28 110.4(6) . .
N5 C27 H27A 109.6 . .
C28 C27 H27A 109.6 . .
N5 C27 H27B 109.6 . .
C28 C27 H27B 109.6 . .
H27A C27 H27B 108.1 . .
N4 C28 C29 123.1(8) . .
N4 C28 C27 113.9(6) . .
C29 C28 C27 123.0(7) . .
C30 C29 C28 118.8(10) . .
C30 C29 H29 120.6 . .
C28 C29 H29 120.6 . .
C31 C30 C29 118.6(9) . .
C31 C30 H30 120.7 . .
C29 C30 H30 120.7 . .
C30 C31 C32 121.1(10) . .
C30 C31 H31 119.5 . .
C32 C31 H31 119.5 . .
N4 C32 C31 121.0(10) . .
N4 C32 H32 119.5 . .
C31 C32 H32 119.5 . .
N7 C33 C34 178.4(9) . .
C33 C34 H34A 109.5 . .
C33 C34 H34B 109.5 . .
H34A C34 H34B 109.5 . .
C33 C34 H34C 109.5 . .
H34A C34 H34C 109.5 . .
H34B C34 H34C 109.5 . .
N8 C35 C36 174.6(16) . .
N8 C35' C36' 166(2) . .
C35' C36' H36D 109.5 . .
C35' C36' H36E 109.5 . .
H36D C36' H36E 109.5 . .
C35' C36' H36F 109.5 . .
H36D C36' H36F 109.5 . .
H36E C36' H36F 109.5 . .
C5 N1 C1 117.8(6) . .
C5 N1 Cu1 114.3(4) . .
C1 N1 Cu1 127.9(5) . .
C7 N2 C6 111.5(5) . .
C7 N2 C13 112.5(5) . .
C6 N2 C13 107.3(4) . .
C7 N2 Cu1 105.7(3) . .
C6 N2 Cu1 98.5(3) . .
C13 N2 Cu1 120.5(4) . .
C8 N3 C12 119.2(6) . .
C8 N3 Cu1 116.7(4) . .
C12 N3 Cu1 124.1(5) . .
C28 N4 C32 117.4(7) . .
C28 N4 Cu2 114.4(5) . .
C32 N4 Cu2 126.3(6) . .
C21 N5 C27 108.2(5) . .
C21 N5 C20 110.8(5) . .
C27 N5 C20 109.0(5) . .
C21 N5 Cu2 105.6(4) . .
C27 N5 Cu2 100.6(4) . .
C20 N5 Cu2 121.6(4) . .
C26 N6 C22 117.2(7) . .
C26 N6 Cu2 125.8(6) . .
C22 N6 Cu2 116.8(5) . .
C33 N7 Cu1 170.0(6) . .
C35 N8 C35' 57.7(12) . .
C35 N8 Cu2 156.2(12) . .
C35' N8 Cu2 145.5(14) . .
F6 P1 F3 96.5(6) . .
F6 P1 F2 90.4(5) . .
F3 P1 F2 91.4(6) . .
F6 P1 F4 93.0(5) . .
F3 P1 F4 91.6(5) . .
F2 P1 F4 175.2(5) . .
F6 P1 F1 87.9(5) . .
F3 P1 F1 175.6(5) . .
F2 P1 F1 88.2(4) . .
F4 P1 F1 88.5(5) . .
F6 P1 F5 175.0(5) . .
F3 P1 F5 88.2(5) . .
F2 P1 F5 91.2(5) . .
F4 P1 F5 85.1(4) . .
F1 P1 F5 87.5(4) . .
F7 P2 F7 180.000(1) 2_756 .
F7 P2 F8 91.7(3) 2_756 .
F7 P2 F8 88.3(3) . .
F7 P2 F8 88.3(3) 2_756 2_756
F7 P2 F8 91.7(3) . 2_756
F8 P2 F8 180.0(6) . 2_756
F7 P2 F9 88.9(2) 2_756 .
F7 P2 F9 91.1(2) . .
F8 P2 F9 88.7(3) . .
F8 P2 F9 91.3(3) 2_756 .
F7 P2 F9 91.1(2) 2_756 2_756
F7 P2 F9 88.9(2) . 2_756
F8 P2 F9 91.3(3) . 2_756
F8 P2 F9 88.7(3) 2_756 2_756
F9 P2 F9 180.000(1) . 2_756
N7 Cu1 N3 119.9(2) . .
N7 Cu1 N1 112.0(2) . .
N3 Cu1 N1 118.3(2) . .
N7 Cu1 N2 141.2(2) . .
N3 Cu1 N2 78.8(2) . .
N1 Cu1 N2 81.20(19) . .
N8 Cu2 N6 119.0(4) . .
N8 Cu2 N4 112.9(4) . .
N6 Cu2 N4 120.6(2) . .
N8 Cu2 N5 138.2(3) . .
N6 Cu2 N5 80.4(2) . .
N4 Cu2 N5 80.0(2) . .

loop_
_geom_bond_atom_site_label_1
_geom_bond_atom_site_label_2
_geom_bond_distance
_geom_bond_site_symmetry_2
C1 N1 1.349(8) .
C1 C2 1.377(10) .
C1 H1 0.9500 .
C2 C3 1.358(12) .
C2 H2 0.9500 .
C3 C4 1.377(11) .
C3 H3 0.9500 .
C4 C5 1.383(9) .
C4 H4 0.9500 .
C5 N1 1.339(8) .
C5 C6 1.494(9) .
C6 N2 1.487(8) .
C6 H6A 0.9900 .
C6 H6B 0.9900 .
C7 N2 1.448(8) .
C7 C8 1.508(8) .
C7 H7A 0.9900 .
C7 H7B 0.9900 .
C8 N3 1.323(8) .
C8 C9 1.397(9) .
C9 C10 1.387(9) .
C9 H9 0.9500 .
C10 C11 1.390(10) .
C10 H10 0.9500 .
C11 C12 1.374(9) .
C11 H11 0.9500 .
C12 N3 1.349(8) .
C12 H12 0.9500 .
C13 N2 1.498(7) .
C13 C14 1.504(8) .
C13 H13A 0.9900 .
C13 H13B 0.9900 .
C14 C19 1.386(8) .
C14 C15 1.428(8) .
C15 C16 1.390(9) .
C15 H15 0.9500 .
C16 C17 1.381(9) .
C16 H16 0.9500 .
C17 C18 1.420(8) .
C17 H17 0.9500 .
C18 C19 1.399(8) .
C18 C20 1.496(8) .
C19 H19 0.9500 .
C20 N5 1.485(8) .
C20 H20A 0.9900 .
C20 H20B 0.9900 .
C21 N5 1.470(8) .
C21 C22 1.495(9) .
C21 H21A 0.9900 .
C21 H21B 0.9900 .
C22 N6 1.358(9) .
C22 C23 1.397(10) .
C23 C24 1.350(11) .
C23 H23 0.9500 .
C24 C25 1.368(14) .
C24 H24 0.9500 .
C25 C26 1.374(12) .
C25 H25 0.9500 .
C26 N6 1.344(9) .
C26 H26 0.9500 .
C27 N5 1.480(7) .
C27 C28 1.509(10) .
C27 H27A 0.9900 .
C27 H27B 0.9900 .
C28 N4 1.346(9) .
C28 C29 1.398(10) .
C29 C30 1.375(14) .
C29 H29 0.9500 .
C30 C31 1.367(14) .
C30 H30 0.9500 .
C31 C32 1.386(12) .
C31 H31 0.9500 .
C32 N4 1.371(10) .
C32 H32 0.9500 .
C33 N7 1.126(8) .
C33 C34 1.471(10) .
C34 H34A 0.9800 .
C34 H34B 0.9800 .
C34 H34C 0.9800 .
C35 N8 1.163(16) .
C35 C36 1.58(2) .
C36 H36A 0.9800 .
C36 H36B 0.9800 .
C36 H36C 0.9800 .
C35' N8 1.33(2) .
C35' C36' 1.48(3) .
C36' H36D 0.9800 .
C36' H36E 0.9800 .
C36' H36F 0.9800 .
N1 Cu1 2.048(5) .
N2 Cu1 2.243(5) .
N3 Cu1 2.050(5) .
N4 Cu2 2.074(6) .
N5 Cu2 2.238(5) .
N6 Cu2 2.023(6) .
N7 Cu1 1.912(6) .
N8 Cu2 1.876(7) .
F1 P1 1.592(7) .
F2 P1 1.548(7) .
F3 P1 1.536(8) .
F4 P1 1.562(7) .
F5 P1 1.601(6) .
F6 P1 1.517(6) .
F7 P2 1.572(4) .
F8 P2 1.571(6) .
F9 P2 1.575(4) .
P2 F7 1.572(4) 2_756
P2 F8 1.571(6) 2_756
P2 F9 1.575(4) 2_756

loop_
_platon_squeeze_void_nr
_platon_squeeze_void_average_x
_platon_squeeze_void_average_y
_platon_squeeze_void_average_z
_platon_squeeze_void_volume
_platon_squeeze_void_count_electrons
1 0.011 0.500 1.000 449.1 99.7
